data_7228469
loop_
_publ_author_name
'Zhang, Zhenhui'
'Liu, Kunkun'
'Chen, Xun'
'Su, Shi-Jian'
'Deng, Yuanfu'
'Zeng, Wei'

_publ_section_title
;
 Rhodium(iii)-catalyzed indole-directed carbenoid aryl C--H
 insertion/cyclization: access to 1,2-benzocarbazoles
;
_journal_issue 49
_journal_name_full 'RSC Adv.'
_journal_page_first 30554
_journal_paper_doi 10.1039/C7RA04889K
_journal_volume 7
_journal_year 2017
_chemical_formula_sum 'C20 H17 N O2'
_chemical_formula_weight 303.34
_chemical_name_systematic
; 
 ? 
;
_space_group_IT_number 14
_symmetry_cell_setting monoclinic
_symmetry_space_group_name_Hall '-P 2ybc'
_symmetry_space_group_name_H-M 'P 1 21/c 1'
_atom_sites_solution_hydrogens geom
_atom_sites_solution_primary direct
_atom_sites_solution_secondary difmap
_audit_creation_method SHELXL-97
_audit_update_record
;
2016-10-26 deposited with the CCDC.
2017-06-09 downloaded from the CCDC.
;
_cell_angle_alpha 90.00
_cell_angle_beta 98.489(4)
_cell_angle_gamma 90.00
_cell_formula_units_Z 4
_cell_length_a 10.3910(4)
_cell_length_b 17.2188(6)
_cell_length_c 8.7009(3)
_cell_measurement_reflns_used 2438
_cell_measurement_temperature 293(2)
_cell_measurement_theta_max 62.79
_cell_measurement_theta_min 6.71
_cell_volume 1539.71(10)
_computing_structure_refinement 'SHELXL-97 (Sheldrick, 1997)'
_computing_structure_solution 'SHELXS-97 (Sheldrick, 1990)'
_diffrn_ambient_temperature 298(2)
_diffrn_measured_fraction_theta_full 0.989
_diffrn_measured_fraction_theta_max 0.989
_diffrn_measurement_device_type bruker
_diffrn_radiation_monochromator graphite
_diffrn_radiation_source 'fine-focus sealed tube'
_diffrn_radiation_type CuK\a
_diffrn_radiation_wavelength 1.54178
_diffrn_reflns_av_R_equivalents 0.0195
_diffrn_reflns_av_sigmaI/netI 0.0203
_diffrn_reflns_limit_h_max 11
_diffrn_reflns_limit_h_min -11
_diffrn_reflns_limit_k_max 19
_diffrn_reflns_limit_k_min -19
_diffrn_reflns_limit_l_max 9
_diffrn_reflns_limit_l_min -6
_diffrn_reflns_number 5497
_diffrn_reflns_theta_full 62.79
_diffrn_reflns_theta_max 62.79
_diffrn_reflns_theta_min 6.71
_exptl_absorpt_coefficient_mu 0.673
_exptl_absorpt_correction_type none
_exptl_crystal_colour yellow
_exptl_crystal_density_diffrn 1.309
_exptl_crystal_density_method 'not measured'
_exptl_crystal_description block
_exptl_crystal_F_000 640
_exptl_crystal_size_max 0.18
_exptl_crystal_size_mid 0.15
_exptl_crystal_size_min 0.12
_refine_diff_density_max 0.121
_refine_diff_density_min -0.150
_refine_diff_density_rms 0.032
_refine_ls_extinction_method none
_refine_ls_goodness_of_fit_ref 1.020
_refine_ls_hydrogen_treatment mixed
_refine_ls_matrix_type full
_refine_ls_number_parameters 272
_refine_ls_number_reflns 2438
_refine_ls_number_restraints 0
_refine_ls_restrained_S_all 1.020
_refine_ls_R_factor_all 0.0450
_refine_ls_R_factor_gt 0.0388
_refine_ls_shift/su_max 0.000
_refine_ls_shift/su_mean 0.000
_refine_ls_structure_factor_coef Fsqd
_refine_ls_weighting_details 'calc w=1/[\s^2^(Fo^2^)+(0.1000P)^2^+0.0000P] where P=(Fo^2^+2Fc^2^)/3'
_refine_ls_weighting_scheme calc
_refine_ls_wR_factor_gt 0.1190
_refine_ls_wR_factor_ref 0.1278
_reflns_number_gt 2095
_reflns_number_total 2438
_reflns_threshold_expression >2sigma(I)
_cod_data_source_file c7ra04889k2.cif
_cod_data_source_block zzh-1-2b
_cod_depositor_comments
;
The following automatic conversions were performed:

'_symmetry_cell_setting' value 'Monoclinic' changed to 'monoclinic'
according to
/home/data/users/saulius/crontab/automatic-downloads/rss-feeds/RSC/lib/dictionaries/cif_core.dic
dictionary named 'cif_core.dic' version 2.4.2 from 2011-04-26.

Automatic conversion script
Id: cif_fix_values 4973 2017-02-22 13:04:09Z antanas 

2018-03-14
Z value and formula fixed to values more according to usual
chemical conventions.                 miguel
;
_cod_original_formula_sum 'C80 H68 N4 O8'
_cod_original_formula_weight 1213.38
_cod_original_formula_units_Z 1
_cod_original_sg_symbol_H-M P21/c
_cod_database_code 7228469

loop_
_symmetry_equiv_pos_as_xyz
'x, y, z'
'-x, y+1/2, -z+1/2'
'-x, -y, -z'
'x, -y-1/2, z-1/2'

loop_
_atom_site_label
_atom_site_type_symbol
_atom_site_fract_x
_atom_site_fract_y
_atom_site_fract_z
_atom_site_U_iso_or_equiv
_atom_site_adp_type
_atom_site_occupancy
_atom_site_symmetry_multiplicity
_atom_site_calc_flag
_atom_site_refinement_flags
N1 N 0.83904(12) 0.49177(7) 0.75296(13) 0.0483(3) Uani 1 1 d .
H3A H 0.8888 0.4999 0.8395 0.058 Uiso 1 1 calc R
O1 O 0.90243(11) 0.57155(7) 0.06338(11) 0.0696(4) Uani 1 1 d .
O2 O 0.77211(10) 0.66855(6) 0.11022(11) 0.0567(3) Uani 1 1 d .
C1 C 0.84769(12) 0.52891(7) 0.61584(14) 0.0413(3) Uani 1 1 d .
C2 C 0.75024(12) 0.50157(8) 0.50057(15) 0.0442(3) Uani 1 1 d .
C3 C 0.57223(16) 0.39577(10) 0.5259(2) 0.0654(4) Uani 1 1 d .
H21 H 0.5270(19) 0.3983(10) 0.417(2) 0.073(5) Uiso 1 1 d .
C4 C 0.53270(19) 0.34393(12) 0.6299(3) 0.0803(6) Uani 1 1 d .
H23 H 0.456(2) 0.3114(12) 0.593(2) 0.084(6) Uiso 1 1 d .
C5 C 0.5951(2) 0.33952(11) 0.7823(3) 0.0782(5) Uani 1 1 d .
H22 H 0.5646(19) 0.3041(12) 0.858(2) 0.082(5) Uiso 1 1 d .
C6 C 0.69817(18) 0.38714(10) 0.8354(2) 0.0651(5) Uani 1 1 d .
H15 H 0.7420(16) 0.3858(9) 0.946(2) 0.063(4) Uiso 1 1 d .
C7 C 0.73809(14) 0.43942(8) 0.73036(17) 0.0500(4) Uani 1 1 d .
C8 C 0.67814(13) 0.44439(8) 0.57494(17) 0.0491(4) Uani 1 1 d .
C9 C 0.93997(13) 0.58582(7) 0.58762(15) 0.0423(3) Uani 1 1 d .
C10 C 1.03604(13) 0.61604(9) 0.70365(16) 0.0495(4) Uani 1 1 d .
H13 H 1.0400(15) 0.5974(9) 0.813(2) 0.057(4) Uiso 1 1 d .
C11 C 1.12223(15) 0.66988(9) 0.66690(18) 0.0561(4) Uani 1 1 d .
H18 H 1.1923(16) 0.6891(9) 0.7520(18) 0.060(4) Uiso 1 1 d .
C12 C 1.11742(15) 0.69551(9) 0.51440(18) 0.0564(4) Uani 1 1 d .
H17 H 1.1820(19) 0.7329(11) 0.488(2) 0.074(5) Uiso 1 1 d .
C13 C 1.02484(14) 0.66746(8) 0.39949(18) 0.0500(4) Uani 1 1 d .
H9 H 1.0248(14) 0.6858(9) 0.2933(19) 0.055(4) Uiso 1 1 d .
C14 C 0.93334(12) 0.61182(7) 0.43186(14) 0.0416(3) Uani 1 1 d .
C15 C 0.83566(13) 0.58090(7) 0.31375(15) 0.0440(3) Uani 1 1 d .
C16 C 0.74404(12) 0.52794(8) 0.34505(15) 0.0457(4) Uani 1 1 d .
C17 C 0.64230(17) 0.49644(11) 0.2207(2) 0.0605(4) Uani 1 1 d .
H19A H 0.6443(19) 0.5166(12) 0.118(3) 0.090(6) Uiso 1 1 d .
H19B H 0.556(2) 0.5035(13) 0.244(2) 0.096(7) Uiso 1 1 d .
H19C H 0.650(2) 0.4403(13) 0.212(2) 0.086(6) Uiso 1 1 d .
C18 C 0.84099(13) 0.60499(8) 0.15003(16) 0.0472(4) Uani 1 1 d .
C19 C 0.77015(18) 0.69785(11) -0.0485(2) 0.0650(4) Uani 1 1 d .
H20A H 0.8557(19) 0.6872(10) -0.079(2) 0.075(5) Uiso 1 1 d .
H20B H 0.7534(19) 0.7572(12) -0.031(2) 0.083(6) Uiso 1 1 d .
C20 C 0.6632(2) 0.66143(12) -0.1562(2) 0.0748(5) Uani 1 1 d .
H16A H 0.579(2) 0.6678(14) -0.120(3) 0.102(7) Uiso 1 1 d .
H16B H 0.682(2) 0.6037(14) -0.166(3) 0.100(7) Uiso 1 1 d .
H16C H 0.654(2) 0.6855(13) -0.262(3) 0.102(7) Uiso 1 1 d .

loop_
_atom_site_aniso_label
_atom_site_aniso_U_11
_atom_site_aniso_U_22
_atom_site_aniso_U_33
_atom_site_aniso_U_23
_atom_site_aniso_U_13
_atom_site_aniso_U_12
N1 0.0526(7) 0.0558(7) 0.0361(6) -0.0007(5) 0.0056(5) 0.0029(5)
O1 0.0811(8) 0.0876(8) 0.0408(6) 0.0000(5) 0.0116(5) 0.0313(6)
O2 0.0629(6) 0.0577(6) 0.0500(6) 0.0093(4) 0.0094(5) 0.0112(5)
C1 0.0427(7) 0.0453(7) 0.0363(7) -0.0042(5) 0.0071(5) 0.0065(5)
C2 0.0423(7) 0.0479(8) 0.0425(8) -0.0046(5) 0.0070(6) 0.0047(6)
C3 0.0565(9) 0.0659(10) 0.0739(11) -0.0030(8) 0.0104(8) -0.0105(7)
C4 0.0716(12) 0.0739(11) 0.0969(15) 0.0043(10) 0.0178(10) -0.0193(10)
C5 0.0832(12) 0.0664(11) 0.0905(14) 0.0155(10) 0.0316(11) -0.0068(9)
C6 0.0697(10) 0.0647(10) 0.0645(11) 0.0097(8) 0.0224(8) 0.0055(8)
C7 0.0511(8) 0.0501(7) 0.0512(8) 0.0012(6) 0.0153(6) 0.0070(6)
C8 0.0460(7) 0.0490(7) 0.0531(8) -0.0023(6) 0.0100(6) 0.0046(6)
C9 0.0437(7) 0.0437(7) 0.0394(7) -0.0071(5) 0.0061(5) 0.0079(5)
C10 0.0520(8) 0.0560(8) 0.0397(8) -0.0092(6) 0.0044(6) 0.0019(6)
C11 0.0542(8) 0.0583(9) 0.0540(9) -0.0146(7) 0.0023(7) -0.0033(7)
C12 0.0567(9) 0.0518(8) 0.0608(9) -0.0076(7) 0.0096(7) -0.0064(7)
C13 0.0549(8) 0.0477(7) 0.0480(8) -0.0014(6) 0.0097(6) 0.0021(6)
C14 0.0451(7) 0.0414(7) 0.0387(7) -0.0045(5) 0.0073(5) 0.0069(5)
C15 0.0469(7) 0.0462(7) 0.0385(7) -0.0028(5) 0.0047(5) 0.0080(6)
C16 0.0437(7) 0.0502(8) 0.0420(7) -0.0057(6) 0.0023(5) 0.0064(6)
C17 0.0574(9) 0.0734(11) 0.0476(9) -0.0057(8) -0.0030(7) -0.0062(8)
C18 0.0471(7) 0.0528(8) 0.0403(7) -0.0026(6) 0.0017(6) 0.0059(6)
C19 0.0651(10) 0.0705(11) 0.0593(9) 0.0193(8) 0.0084(7) 0.0042(8)
C20 0.0825(13) 0.0780(13) 0.0599(11) 0.0049(9) -0.0026(9) 0.0163(10)

loop_
_atom_type_symbol
_atom_type_description
_atom_type_scat_dispersion_real
_atom_type_scat_dispersion_imag
_atom_type_scat_source
C C 0.0181 0.0091 'International Tables Vol C Tables 4.2.6.8 and 6.1.1.4'
H H 0.0000 0.0000 'International Tables Vol C Tables 4.2.6.8 and 6.1.1.4'
N N 0.0311 0.0180 'International Tables Vol C Tables 4.2.6.8 and 6.1.1.4'
O O 0.0492 0.0322 'International Tables Vol C Tables 4.2.6.8 and 6.1.1.4'

loop_
_geom_angle_atom_site_label_1
_geom_angle_atom_site_label_2
_geom_angle_atom_site_label_3
_geom_angle
C1 N1 C7 109.18(11)
C18 O2 C19 117.50(12)
N1 C1 C2 109.54(12)
N1 C1 C9 127.39(11)
C2 C1 C9 123.06(12)
C1 C2 C16 120.16(12)
C1 C2 C8 106.05(12)
C16 C2 C8 133.66(13)
C4 C3 C8 119.06(19)
C3 C4 C5 121.34(19)
C6 C5 C4 121.27(17)
C5 C6 C7 117.35(18)
N1 C7 C6 128.78(15)
N1 C7 C8 108.55(12)
C6 C7 C8 122.65(15)
C3 C8 C7 118.31(14)
C3 C8 C2 135.01(15)
C7 C8 C2 106.66(12)
C10 C9 C1 123.81(12)
C10 C9 C14 119.78(13)
C1 C9 C14 116.41(11)
C11 C10 C9 120.30(14)
C10 C11 C12 120.54(14)
C13 C12 C11 120.44(15)
C12 C13 C14 121.11(14)
C13 C14 C9 117.83(12)
C13 C14 C15 122.43(12)
C9 C14 C15 119.74(12)
C16 C15 C14 122.77(12)
C16 C15 C18 119.86(12)
C14 C15 C18 117.27(12)
C15 C16 C2 117.76(12)
C15 C16 C17 122.20(13)
C2 C16 C17 120.02(13)
O1 C18 O2 123.16(13)
O1 C18 C15 124.23(12)
O2 C18 C15 112.60(11)
O2 C19 C20 110.75(15)

loop_
_geom_bond_atom_site_label_1
_geom_bond_atom_site_label_2
_geom_bond_distance
N1 C1 1.3683(17)
N1 C7 1.3751(18)
O1 C18 1.2040(17)
O2 C18 1.3255(16)
O2 C19 1.4672(19)
C1 C2 1.3975(18)
C1 C9 1.4176(19)
C2 C16 1.4197(19)
C2 C8 1.447(2)
C3 C4 1.376(3)
C3 C8 1.398(2)
C4 C5 1.390(3)
C5 C6 1.373(3)
C6 C7 1.389(2)
C7 C8 1.405(2)
C9 C10 1.4103(19)
C9 C14 1.4192(19)
C10 C11 1.360(2)
C11 C12 1.392(2)
C12 C13 1.369(2)
C13 C14 1.407(2)
C14 C15 1.4359(18)
C15 C16 1.374(2)
C15 C18 1.492(2)
C16 C17 1.498(2)
C19 C20 1.483(3)
